data_1535359
loop_
_publ_author_name
'Tartarotti, P.'
'Caucia, F.'

_publ_section_title
;
 Coexisting cummingtonite - sodic amphibole pair in metaquartzites from
 the ophiolite's sedimentary cover (St. Marcel Valley, Italian Western
 Alps): A X-ray structure refinement and petrology study
;
_journal_name_full
;
Neues Jahrbuch fuer Mineralogie. Abhandlungen (Band-Nr) (1950-)
;
_journal_page_first 223
_journal_page_last 243
_journal_volume 165
_journal_year 1993
_chemical_formula_sum 'Al1.44 Ca0.04 Fe1.5 H2 Mg2.06 Na1.96 O24 Si8'
_chemical_name_systematic
;
(Na1.96 Ca0.04 Fe1.5 Mg2.06 Al1.44) (Si8 O22) (O H)2
;
_space_group_IT_number 12
_symmetry_space_group_name_Hall '-C 2y'
_symmetry_space_group_name_H-M 'C 1 2/m 1'
_cell_angle_alpha 90
_cell_angle_beta 103.6
_cell_angle_gamma 90
_cell_formula_units_Z 2
_cell_length_a 9.571
_cell_length_b 17.781
_cell_length_c 5.303
_cell_volume 877.170
_citation_journal_id_ASTM NJMIAK
_cod_data_source_file Tartarotti_NJMIAK_1993_962.cif
_cod_data_source_block H2Al1.44Ca0.04Fe1.5Mg2.06Na1.96O24Si8
_cod_original_cell_volume 877.1704
_cod_original_formula_sum 'H2 Al1.44 Ca0.04 Fe1.5 Mg2.06 Na1.96 O24 Si8'
_cod_database_code 1535359

loop_
_symmetry_equiv_pos_as_xyz
x,y,z
-x,y,-z
-x,-y,-z
x,-y,z
x+1/2,y+1/2,z
-x+1/2,y+1/2,-z
-x+1/2,-y+1/2,-z
x+1/2,-y+1/2,z

loop_
_atom_site_label
_atom_site_type_symbol
_atom_site_fract_x
_atom_site_fract_y
_atom_site_fract_z
_atom_site_occupancy
_atom_site_U_iso_or_equiv
Si2 Si+4 0.2921 0.1725 0.8071 1 0.0
H1 H+1 0.2008 0 0.7721 1 0.0
O7 O-2 0.3317 0 0.2997 1 0.0
Na1 Na+1 0 0.2767 0.5 0.98 0.0
Fe2 Fe+2 0 0.1812 0 0.28 0.0
Si1 Si+4 0.2833 0.0869 0.2929 1 0.0
O6 O-2 0.3404 0.1222 0.5802 1 0.0
O1 O-2 0.1092 0.0925 0.2048 1 0.0
Al1 Al+3 0 0.1812 0 0.72 0.0
O4 O-2 0.368 0.2522 0.8044 1 0.0
Mg1 Mg+2 0 0.0907 0.5 0.76 0.0
Ca1 Ca+2 0 0.2767 0.5 0.02 0.0
O2 O-2 0.1174 0.1718 0.7453 1 0.0
O3 O-2 0.1116 0 0.7072 1 0.0
Fe3 Fe+2 0 0 0 0.46 0.0
Fe1 Fe+2 0 0.0907 0.5 0.24 0.0
O5 O-2 0.3541 0.1315 0.0881 1 0.0
Mg2 Mg+2 0 0 0 0.54 0.0
